data_2012628
loop_
_publ_author_name
'Sugiyama, Teruki'
'Meng, Jiben'
'Matsuura, Teruo'

_publ_section_title
;
 Two-component molecular crystals composed of chloronitrobenzoic acids
 and 4-aminopyridine
;
_journal_issue 4
_journal_name_full 'Acta Crystallographica Section C'
_journal_page_first o242
_journal_page_last o246
_journal_paper_doi 10.1107/S0108270102003657
_journal_volume 58
_journal_year 2002
_chemical_formula_iupac 'C5 H7 N2 + , C7 H3 Cl N O4 -'
_chemical_formula_moiety 'C5 H7 N2 + , C7 H3 Cl N O4 -'
_chemical_formula_sum 'C12 H10 Cl N3 O4'
_chemical_formula_weight 295.68
_chemical_name_systematic
;
4-Aminopyridium 2-chloro-5-nitrobenzoate
;
_space_group_IT_number 14
_symmetry_cell_setting monoclinic
_symmetry_space_group_name_Hall '-P 2yn'
_symmetry_space_group_name_H-M 'P 1 21/n 1'
_atom_sites_solution_hydrogens geom
_atom_sites_solution_primary direct
_atom_sites_solution_secondary difmap
_cell_angle_alpha 90
_cell_angle_beta 96.329(5)
_cell_angle_gamma 90
_cell_formula_units_Z 4
_cell_length_a 12.624(4)
_cell_length_b 7.270(2)
_cell_length_c 14.023(5)
_cell_measurement_temperature 293(2)
_cell_volume 1279.1(7)
_computing_cell_refinement XSCANS
_computing_data_collection 'XSCANS (Siemens, 1996)'
_computing_data_reduction 'SHELXTL (Bruker, 1997)'
_computing_molecular_graphics SHELXTL
_computing_publication_material SHELXTL
_computing_structure_refinement 'SHELXL97 (Sheldrick, 1997)'
_computing_structure_solution 'SHELXS97 (Sheldrick, 1997)'
_diffrn_ambient_temperature 293(2)
_diffrn_measured_fraction_theta_full 1.000
_diffrn_measured_fraction_theta_max 1.000
_diffrn_measurement_device_type 'Make? Model? CCD area-detector'
_diffrn_measurement_method '\f and \w scans'
_diffrn_radiation_monochromator graphite
_diffrn_radiation_source 'fine-focus sealed tube'
_diffrn_radiation_type MoK\a
_diffrn_radiation_wavelength 0.71073
_diffrn_reflns_av_R_equivalents 0.023
_diffrn_reflns_av_sigmaI/netI 0.029
_diffrn_reflns_limit_h_max 15
_diffrn_reflns_limit_h_min -14
_diffrn_reflns_limit_k_max 4
_diffrn_reflns_limit_k_min -8
_diffrn_reflns_limit_l_max 16
_diffrn_reflns_limit_l_min -16
_diffrn_reflns_number 5062
_diffrn_reflns_theta_full 25.03
_diffrn_reflns_theta_max 25.03
_diffrn_reflns_theta_min 2.06
_exptl_absorpt_coefficient_mu 0.316
_exptl_absorpt_correction_T_max 0.925
_exptl_absorpt_correction_T_min 0.897
_exptl_absorpt_correction_type multi-scan
_exptl_absorpt_process_details '(SADABS; Sheldrick, 1995)'
_exptl_crystal_colour colourless
_exptl_crystal_density_diffrn 1.535
_exptl_crystal_density_meas ?
_exptl_crystal_density_method 'not measured'
_exptl_crystal_description prism
_exptl_crystal_F_000 608
_exptl_crystal_size_max 0.35
_exptl_crystal_size_mid 0.30
_exptl_crystal_size_min 0.25
_refine_diff_density_max 0.15
_refine_diff_density_min -0.23
_refine_ls_extinction_method none
_refine_ls_goodness_of_fit_ref 1.017
_refine_ls_hydrogen_treatment mixed
_refine_ls_matrix_type full
_refine_ls_number_parameters 193
_refine_ls_number_reflns 2256
_refine_ls_number_restraints 3
_refine_ls_restrained_S_all 1.018
_refine_ls_R_factor_all 0.053
_refine_ls_R_factor_gt 0.034
_refine_ls_shift/su_max 0.026
_refine_ls_shift/su_mean 0.003
_refine_ls_structure_factor_coef Fsqd
_refine_ls_weighting_details 'calc w = 1/[\s^2^(Fo^2^)+(0.05P)^2^+0.08P] where P=(Fo^2^+2Fc^2^)/3'
_refine_ls_weighting_scheme calc
_refine_ls_wR_factor_gt 0.084
_refine_ls_wR_factor_ref 0.093
_reflns_number_gt 1660
_reflns_number_total 2256
_reflns_threshold_expression I>2\s(I)
_cod_data_source_file gd1189.cif
_cod_data_source_block II
_cod_depositor_comments
;
The following automatic conversions were performed:
'_symmetry_cell_setting' value 'Monoclinic' changed to 'monoclinic'
according to '/home/saulius/struct/CIF-dictionaries/cif_core.dic'
dictionary named 'cif_core.dic' version 2.4.1 from 2010-06-29.

Automatic conversion script
Id: cif_fix_enum 1527 2010-12-29 10:47:43Z saulius 

The following automatic conversions were performed:

'_symmetry_cell_setting' value 'Monoclinic' changed to 'monoclinic'
according to /home/saulius/struct/CIF-dictionaries/cif_core.dic
dictionary named 'cif_core.dic' version 2.4.1 from 2010-06-29.

Automatic conversion script
Id: cif_fix_values 1715 2011-07-08 13:25:40Z adriana 

The following automatic conversions were performed:

'_exptl_crystal_density_meas' value 'not measured' was changed to '?'
- the value is perceived as not measured.

Automatic conversion script
Id: cif_fix_values 3008 2015-01-20 13:52:24Z robertas 
;
_cod_original_sg_symbol_H-M 'P 21/n'
_cod_database_code 2012628
_cod_database_fobs_code 2012628

loop_
_symmetry_equiv_pos_as_xyz
'x, y, z'
'-x+1/2, y+1/2, -z+1/2'
'-x, -y, -z'
'x-1/2, -y-1/2, z-1/2'

loop_
_atom_site_label
_atom_site_fract_x
_atom_site_fract_y
_atom_site_fract_z
_atom_site_U_iso_or_equiv
_atom_site_adp_type
_atom_site_calc_flag
_atom_site_refinement_flags
_atom_site_occupancy
_atom_site_disorder_assembly
_atom_site_disorder_group
_atom_site_type_symbol
Cl1 1.01449(4) 0.13515(8) 0.11788(4) 0.04517(18) Uani d . 1 . . Cl
O1 0.83406(12) -0.1551(2) 0.05023(10) 0.0534(4) Uani d . 1 . . O
O2 0.69773(11) 0.0320(2) 0.06848(10) 0.0510(4) Uani d . 1 . . O
O3 0.67868(12) -0.0782(2) 0.43183(10) 0.0533(4) Uani d . 1 . . O
O4 0.82083(13) -0.0220(3) 0.52749(10) 0.0719(6) Uani d . 1 . . O
N1 0.54346(17) -0.1523(3) -0.39945(13) 0.0520(5) Uani d D 1 . . N
H2 0.5928(17) -0.134(4) -0.4396(16) 0.081(9) Uiso d D 1 . . H
H1 0.4803(12) -0.206(3) -0.4148(17) 0.073(8) Uiso d D 1 . . H
N2 0.63461(15) -0.0477(3) -0.11447(12) 0.0472(5) Uani d D 1 . . N
H3 0.656(2) -0.032(4) -0.0501(8) 0.080(8) Uiso d D 1 . . H
C1 0.57376(16) -0.1142(3) -0.30697(14) 0.0382(5) Uani d . 1 . . C
C2 0.50241(16) -0.1369(3) -0.23733(14) 0.0399(5) Uani d . 1 . . C
H2A 0.4329 -0.1754 -0.2556 0.048 Uiso calc R 1 . . H
N3 0.77181(14) -0.0301(3) 0.44713(12) 0.0454(5) Uani d . 1 . . N
C3 0.53540(18) -0.1024(3) -0.14320(15) 0.0444(5) Uani d . 1 . . C
H3A 0.4876 -0.1175 -0.0979 0.053 Uiso calc R 1 . . H
C4 0.70447(18) -0.0222(3) -0.17941(16) 0.0542(6) Uani d . 1 . . C
H4A 0.7733 0.0167 -0.1585 0.065 Uiso calc R 1 . . H
C5 0.67689(17) -0.0517(3) -0.27428(16) 0.0499(6) Uani d . 1 . . C
H5A 0.7261 -0.0307 -0.3178 0.060 Uiso calc R 1 . . H
C6 0.78649(16) -0.0405(3) 0.09499(13) 0.0357(5) Uani d . 1 . . C
C7 0.83698(14) 0.0160(3) 0.19436(13) 0.0317(4) Uani d . 1 . . C
C8 0.78180(15) -0.0196(3) 0.27315(13) 0.0341(5) Uani d . 1 . . C
H8A 0.7135 -0.0689 0.2641 0.041 Uiso calc R 1 . . H
C9 0.82873(15) 0.0184(3) 0.36465(13) 0.0358(5) Uani d . 1 . . C
C10 0.92851(17) 0.0979(3) 0.38164(14) 0.0417(5) Uani d . 1 . . C
H10A 0.9578 0.1252 0.4438 0.050 Uiso calc R 1 . . H
C11 0.98389(16) 0.1361(3) 0.30403(14) 0.0396(5) Uani d . 1 . . C
H11A 1.0509 0.1907 0.3135 0.047 Uiso calc R 1 . . H
C12 0.93874(15) 0.0925(3) 0.21184(13) 0.0340(5) Uani d . 1 . . C

loop_
_atom_site_aniso_label
_atom_site_aniso_U_11
_atom_site_aniso_U_22
_atom_site_aniso_U_33
_atom_site_aniso_U_12
_atom_site_aniso_U_13
_atom_site_aniso_U_23
Cl1 0.0388(3) 0.0564(4) 0.0414(3) -0.0021(2) 0.0093(2) 0.0090(3)
O1 0.0503(9) 0.0663(11) 0.0421(8) 0.0106(8) -0.0013(7) -0.0153(8)
O2 0.0401(9) 0.0727(11) 0.0374(8) 0.0110(8) -0.0084(7) -0.0068(7)
O3 0.0469(10) 0.0672(11) 0.0476(9) -0.0109(8) 0.0135(8) 0.0003(8)
O4 0.0607(11) 0.1253(17) 0.0285(9) -0.0042(11) -0.0002(8) 0.0081(9)
N1 0.0528(13) 0.0674(14) 0.0354(10) -0.0090(11) 0.0027(9) -0.0064(9)
N2 0.0458(12) 0.0585(12) 0.0349(10) 0.0080(9) -0.0056(9) -0.0021(9)
C1 0.0407(12) 0.0374(11) 0.0353(11) 0.0036(9) -0.0003(9) -0.0005(9)
C2 0.0350(11) 0.0421(12) 0.0417(12) -0.0053(9) -0.0003(9) -0.0022(10)
N3 0.0472(12) 0.0552(12) 0.0344(10) 0.0022(9) 0.0063(9) 0.0017(8)
C3 0.0455(13) 0.0485(13) 0.0393(12) 0.0012(10) 0.0057(10) 0.0010(10)
C4 0.0329(12) 0.0730(17) 0.0545(15) 0.0020(12) -0.0055(11) -0.0093(12)
C5 0.0375(12) 0.0682(16) 0.0448(13) -0.0004(11) 0.0080(10) -0.0043(11)
C6 0.0338(11) 0.0428(12) 0.0302(10) -0.0045(10) 0.0021(9) 0.0032(9)
C7 0.0322(10) 0.0331(11) 0.0291(10) 0.0043(8) -0.0001(8) 0.0020(8)
C8 0.0294(10) 0.0377(11) 0.0347(10) 0.0004(9) 0.0012(8) 0.0005(9)
C9 0.0365(11) 0.0410(12) 0.0300(10) 0.0013(9) 0.0035(9) 0.0013(9)
C10 0.0439(12) 0.0484(13) 0.0311(10) -0.0026(10) -0.0034(9) -0.0033(9)
C11 0.0333(11) 0.0413(12) 0.0424(11) -0.0070(9) -0.0031(9) 0.0009(10)
C12 0.0321(11) 0.0350(11) 0.0346(10) 0.0023(8) 0.0021(9) 0.0053(9)

loop_
_atom_type_symbol
_atom_type_description
_atom_type_scat_dispersion_real
_atom_type_scat_dispersion_imag
_atom_type_scat_source
C C 0.0033 0.0016 'International Tables Vol C Tables 4.2.6.8 and 6.1.1.4'
H H 0.0000 0.0000 'International Tables Vol C Tables 4.2.6.8 and 6.1.1.4'
N N 0.0061 0.0033 'International Tables Vol C Tables 4.2.6.8 and 6.1.1.4'
O O 0.0106 0.0060 'International Tables Vol C Tables 4.2.6.8 and 6.1.1.4'
Cl Cl 0.1484 0.1585 'International Tables Vol C Tables 4.2.6.8 and 6.1.1.4'

loop_
_geom_angle_atom_site_label_1
_geom_angle_atom_site_label_2
_geom_angle_atom_site_label_3
_geom_angle_site_symmetry_1
_geom_angle_site_symmetry_3
_geom_angle
_geom_angle_publ_flag
C1 N1 H2 . . 115.8(18) no
C1 N1 H1 . . 118.4(16) no
H2 N1 H1 . . 125(3) no
C3 N2 C4 . . 119.96(18) no
C3 N2 H3 . . 120.0(16) no
C4 N2 H3 . . 120.0(16) no
N1 C1 C5 . . 122.49(19) no
N1 C1 C2 . . 120.69(19) no
C5 C1 C2 . . 116.82(18) no
C3 C2 C1 . . 119.94(19) no
C3 C2 H2A . . 120.0 no
C1 C2 H2A . . 120.0 no
O3 N3 O4 . . 123.58(17) no
O3 N3 C9 . . 118.33(17) no
O4 N3 C9 . . 118.09(18) no
N2 C3 C2 . . 121.60(19) no
N2 C3 H3A . . 119.2 no
C2 C3 H3A . . 119.2 no
N2 C4 C5 . . 121.7(2) no
N2 C4 H4A . . 119.2 no
C5 C4 H4A . . 119.2 no
C4 C5 C1 . . 120.0(2) no
C4 C5 H5A . . 120.0 no
C1 C5 H5A . . 120.0 no
O1 C6 O2 . 1 126.80(18) no
O1 C6 O2 . . 126.80(18) no
O1 C6 C7 . . 117.91(17) no
O2 C6 C7 1 . 115.26(17) no
O2 C6 C7 . . 115.26(17) no
C8 C7 C12 . . 117.74(17) no
C8 C7 C6 . . 118.66(17) no
C12 C7 C6 . . 123.49(16) no
C9 C8 C7 . . 119.91(17) no
C9 C8 H8A . . 120.0 no
C7 C8 H8A . . 120.0 no
C8 C9 C10 . . 122.23(17) no
C8 C9 N3 . . 119.10(17) no
C10 C9 N3 . . 118.66(17) no
C9 C10 C11 . . 118.54(18) no
C9 C10 H10A . . 120.7 no
C11 C10 H10A . . 120.7 no
C10 C11 C12 . . 119.60(18) no
C10 C11 H11A . . 120.2 no
C12 C11 H11A . . 120.2 no
C11 C12 C7 . . 121.92(17) no
C11 C12 Cl1 . . 117.41(15) no
C7 C12 Cl1 . . 120.67(14) no

loop_
_geom_bond_atom_site_label_1
_geom_bond_atom_site_label_2
_geom_bond_site_symmetry_2
_geom_bond_distance
_geom_bond_publ_flag
Cl1 C12 . 1.7390(19) no
O1 C6 . 1.237(2) no
O2 C6 . 1.257(2) no
O3 N3 . 1.223(2) no
O4 N3 . 1.226(2) no
N1 C1 . 1.340(3) no
N1 H2 . 0.894(10) no
N1 H1 . 0.892(10) no
N2 C3 . 1.334(3) no
N2 C4 . 1.349(3) no
N2 H3 . 0.920(10) no
C1 C5 . 1.407(3) no
C1 C2 . 1.409(3) no
C2 C3 . 1.363(3) no
C2 H2A . 0.9300 no
N3 C9 . 1.470(3) no
C3 H3A . 0.9300 no
C4 C5 . 1.355(3) no
C4 H4A . 0.9300 no
C5 H5A . 0.9300 no
C6 O2 1 1.257(2) no
C6 C7 . 1.524(3) no
C7 C8 . 1.394(3) no
C7 C12 . 1.397(3) no
C8 C9 . 1.381(3) no
C8 H8A . 0.9300 no
C9 C10 . 1.383(3) no
C10 C11 . 1.385(3) no
C10 H10A . 0.9300 no
C11 C12 . 1.391(3) no
C11 H11A . 0.9300 no

loop_
_geom_hbond_atom_site_label_D
_geom_hbond_atom_site_label_H
_geom_hbond_atom_site_label_A
_geom_hbond_site_symmetry_A
_geom_hbond_distance_DH
_geom_hbond_distance_HA
_geom_hbond_distance_DA
_geom_hbond_angle_DHA
_geom_hbond_publ_flag
N1 H1 O1 4 0.892(10) 2.115(10) 3.006(3) 177(2) yes
N1 H2 O3 1_554 0.894(10) 2.241(12) 3.113(2) 165(2) yes
N2 H3 O2 1 0.920(10) 1.751(11) 2.665(2) 172(2) yes
C5 H5A O4 1_554 0.93 2.59 3.491(3) 163 yes
C3 H3A O2 3_655 0.93 2.50 3.271(3) 141 yes
C4 H4A Cl1 3_755 0.93 2.90 3.651(2) 139 yes

loop_
_geom_torsion_atom_site_label_1
_geom_torsion_atom_site_label_2
_geom_torsion_atom_site_label_3
_geom_torsion_atom_site_label_4
_geom_torsion_site_symmetry_1
_geom_torsion
_geom_torsion_publ_flag
N1 C1 C2 C3 . 178.2(2) no
C5 C1 C2 C3 . -1.4(3) no
C4 N2 C3 C2 . 1.1(3) no
C1 C2 C3 N2 . -0.2(3) no
C3 N2 C4 C5 . -0.3(4) no
N2 C4 C5 C1 . -1.3(4) no
N1 C1 C5 C4 . -177.4(2) no
C2 C1 C5 C4 . 2.1(3) no
O2 O2 C6 O1 1 0.00(5) no
O2 O2 C6 C7 1 0.00(4) no
O1 C6 C7 C8 . -118.1(2) no
O2 C6 C7 C8 1 59.8(2) no
O2 C6 C7 C8 . 59.8(2) no
O1 C6 C7 C12 . 58.1(3) no
O2 C6 C7 C12 1 -124.1(2) no
O2 C6 C7 C12 . -124.1(2) no
C12 C7 C8 C9 . -0.9(3) no
C6 C7 C8 C9 . 175.51(18) no
C7 C8 C9 C10 . 2.4(3) no
C7 C8 C9 N3 . -176.48(17) no
O3 N3 C9 C8 . -10.2(3) no
O4 N3 C9 C8 . 168.88(19) no
O3 N3 C9 C10 . 170.81(19) no
O4 N3 C9 C10 . -10.1(3) no
C8 C9 C10 C11 . -1.7(3) no
N3 C9 C10 C11 . 177.26(18) no
C9 C10 C11 C12 . -0.6(3) no
C10 C11 C12 C7 . 2.1(3) no
C10 C11 C12 Cl1 . -177.41(16) no
C8 C7 C12 C11 . -1.3(3) no
C6 C7 C12 C11 . -177.55(18) no
C8 C7 C12 Cl1 . 178.16(14) no
C6 C7 C12 Cl1 . 2.0(3) no
